data_2201922
loop_
_publ_author_name
'Batsanov, Andrei S.'
'Lyubchik, Svetlana B.'

_publ_section_title
;
 4-Iodotetrathiafulvalene--1,4-dinitrobenzene (1/1)
;
_journal_issue 3
_journal_name_full 'Acta Crystallographica Section E'
_journal_page_first o326
_journal_page_last o327
_journal_paper_doi 10.1107/S1600536803003064
_journal_volume 59
_journal_year 2003
_chemical_formula_iupac 'C6 H3 I S4, C6 H4 N2 O4'
_chemical_formula_moiety 'C6 H3 I S4, C6 H4 N2 O4'
_chemical_formula_sum 'C12 H7 I N2 O4 S4'
_chemical_formula_weight 498.34
_chemical_name_systematic
;
4-iodotetrathiafulvalene--1,4-dinitrobenzene (1/1)
;
_space_group_IT_number 14
_symmetry_cell_setting monoclinic
_symmetry_space_group_name_Hall '-P 2ybc'
_symmetry_space_group_name_H-M 'P 1 21/c 1'
_atom_sites_solution_hydrogens difmap
_atom_sites_solution_primary direct
_atom_sites_solution_secondary difmap
_audit_creation_method SHELXL-97
_cell_angle_alpha 90.00
_cell_angle_beta 105.93(2)
_cell_angle_gamma 90.00
_cell_formula_units_Z 4
_cell_length_a 18.926(4)
_cell_length_b 7.0960(10)
_cell_length_c 12.450(3)
_cell_measurement_reflns_used 763
_cell_measurement_temperature 120(2)
_cell_measurement_theta_max 23.4
_cell_measurement_theta_min 11.9
_cell_volume 1607.8(6)
_computing_cell_refinement SMART
_computing_data_collection 'SMART (Bruker, 1999)'
_computing_data_reduction 'SAINT (Bruker, 1999)'
_computing_molecular_graphics 'SHELXTL (Bruker, 1998)'
_computing_publication_material SHELXTL
_computing_structure_refinement 'SHELXL97 (Sheldrick, 1997)'
_computing_structure_solution 'SHELXS97 (Sheldrick, 1990)'
_diffrn_ambient_temperature 120(2)
_diffrn_detector_area_resol_mean 8
_diffrn_measured_fraction_theta_full 0.978
_diffrn_measured_fraction_theta_max 0.978
_diffrn_measurement_device_type 'Bruker SMART 1K CCD area-detector'
_diffrn_measurement_method \w
_diffrn_radiation_monochromator graphite
_diffrn_radiation_source 'fine-focus sealed tube'
_diffrn_radiation_type MoK\a
_diffrn_radiation_wavelength 0.71073
_diffrn_reflns_av_R_equivalents 0.0686
_diffrn_reflns_av_sigmaI/netI 0.0692
_diffrn_reflns_limit_h_max 25
_diffrn_reflns_limit_h_min -17
_diffrn_reflns_limit_k_max 9
_diffrn_reflns_limit_k_min -9
_diffrn_reflns_limit_l_max 16
_diffrn_reflns_limit_l_min -16
_diffrn_reflns_number 12107
_diffrn_reflns_theta_full 29.19
_diffrn_reflns_theta_max 29.19
_diffrn_reflns_theta_min 2.24
_exptl_absorpt_coefficient_mu 2.530
_exptl_absorpt_correction_T_max 0.9737
_exptl_absorpt_correction_T_min 0.5580
_exptl_absorpt_correction_type integration
_exptl_absorpt_process_details '(XPREP in SHELXTL; Bruker, 1998), before correction R~int~ = 0.084'
_exptl_crystal_colour 'dark green'
_exptl_crystal_density_diffrn 2.059
_exptl_crystal_density_meas ?
_exptl_crystal_density_method 'not measured'
_exptl_crystal_description plate
_exptl_crystal_F_000 968
_exptl_crystal_size_max 0.34
_exptl_crystal_size_mid 0.18
_exptl_crystal_size_min 0.01
_refine_diff_density_max 1.613
_refine_diff_density_min -1.959
_refine_ls_extinction_method none
_refine_ls_goodness_of_fit_ref 1.022
_refine_ls_hydrogen_treatment constr
_refine_ls_matrix_type full
_refine_ls_number_parameters 208
_refine_ls_number_reflns 4254
_refine_ls_number_restraints 0
_refine_ls_restrained_S_all 1.022
_refine_ls_R_factor_all 0.0872
_refine_ls_R_factor_gt 0.0479
_refine_ls_shift/su_max <0.001
_refine_ls_shift/su_mean 0.000
_refine_ls_structure_factor_coef Fsqd
_refine_ls_weighting_details 'calc w = 1/[\s^2^(Fo^2^)+(0.0635P)^2^] where P = (Fo^2^+2Fc^2^)/3'
_refine_ls_weighting_scheme calc
_refine_ls_wR_factor_gt 0.1034
_refine_ls_wR_factor_ref 0.1193
_reflns_number_gt 2903
_reflns_number_total 4254
_reflns_threshold_expression I>2\s(I)
_cod_data_source_file cv6163.cif
_cod_data_source_block I
_cod_depositor_comments
;
The following automatic conversions were performed:
'_symmetry_cell_setting' value 'Monoclinic' changed to 'monoclinic'
according to '/home/saulius/struct/CIF-dictionaries/cif_core.dic'
dictionary named 'cif_core.dic' version 2.4.1 from 2010-06-29.

Automatic conversion script
Id: cif_fix_enum 1527 2010-12-29 10:47:43Z saulius 

The following automatic conversions were performed:

'_symmetry_cell_setting' value 'Monoclinic' changed to 'monoclinic'
according to /home/saulius/struct/CIF-dictionaries/cif_core.dic
dictionary named 'cif_core.dic' version 2.4.1 from 2010-06-29.

Automatic conversion script
Id: cif_fix_values 1715 2011-07-08 13:25:40Z adriana 

The following automatic conversions were performed:

'_exptl_crystal_density_meas' value 'not measured' was changed to '?'
- the value is perceived as not measured.

Automatic conversion script
Id: cif_fix_values 3008 2015-01-20 13:52:24Z robertas 
;
_cod_original_sg_symbol_H-M 'P 21/c'
_cod_database_code 2201922
_cod_database_fobs_code 2201922

loop_
_symmetry_equiv_pos_as_xyz
'x, y, z'
'-x, y+1/2, -z+1/2'
'-x, -y, -z'
'x, -y-1/2, z-1/2'

loop_
_atom_site_label
_atom_site_fract_x
_atom_site_fract_y
_atom_site_fract_z
_atom_site_U_iso_or_equiv
_atom_site_adp_type
_atom_site_calc_flag
_atom_site_refinement_flags
_atom_site_occupancy
_atom_site_disorder_assembly
_atom_site_disorder_group
_atom_site_type_symbol
I 0.447878(18) 0.89038(5) 0.28996(3) 0.02045(11) Uani d . 1 . . I
S1 0.27408(7) 0.8999(2) 0.29177(10) 0.0183(3) Uani d . 1 . . S
S2 0.30376(7) 0.8349(2) 0.53584(10) 0.0191(3) Uani d . 1 . . S
S3 0.09485(7) 0.8846(2) 0.27354(11) 0.0276(3) Uani d . 1 . . S
S4 0.13378(8) 0.8179(2) 0.51763(11) 0.0242(3) Uani d . 1 . . S
C1 0.2376(3) 0.8664(7) 0.4064(4) 0.0173(10) Uani d . 1 . . C
C2 0.3650(3) 0.8721(7) 0.3707(4) 0.0157(10) Uani d . 1 . . C
C3 0.3789(3) 0.8425(8) 0.4815(4) 0.0201(11) Uani d . 1 . . C
H3 0.4275 0.8267 0.5276 0.024 Uiso d R 1 . . H
C4 0.1647(3) 0.8590(7) 0.3988(4) 0.0188(11) Uani d . 1 . . C
C5 0.0243(3) 0.8271(10) 0.3320(5) 0.0357(15) Uani d . 1 . . C
H5 -0.0249 0.8170 0.2873 0.043 Uiso d R 1 . . H
C6 0.0415(3) 0.7975(10) 0.4424(5) 0.0344(15) Uani d . 1 . . C
H6 0.0050 0.7666 0.4784 0.041 Uiso d R 1 . . H
O1 0.4605(2) 0.3674(6) 0.4196(4) 0.0325(10) Uani d . 1 . . O
O2 0.3927(2) 0.4019(6) 0.2499(3) 0.0293(9) Uani d . 1 . . O
O3 0.1497(2) 0.2938(7) 0.5923(3) 0.0370(11) Uani d . 1 . . O
O4 0.0838(2) 0.3422(7) 0.4217(4) 0.0365(11) Uani d . 1 . . O
N1 0.4009(2) 0.3828(6) 0.3505(4) 0.0211(9) Uani d . 1 . . N
N2 0.1423(3) 0.3278(7) 0.4931(4) 0.0252(10) Uani d . 1 . . N
C11 0.3341(3) 0.3788(7) 0.3888(4) 0.0160(10) Uani d . 1 . . C
C12 0.3405(3) 0.3338(8) 0.5001(4) 0.0207(11) Uani d . 1 . . C
H12 0.3871 0.3130 0.5513 0.025 Uiso d R 1 . . H
C13 0.2769(3) 0.3206(8) 0.5333(4) 0.0229(11) Uani d . 1 . . C
H13 0.2793 0.2918 0.6085 0.027 Uiso d R 1 . . H
C14 0.2103(3) 0.3492(7) 0.4573(4) 0.0197(11) Uani d . 1 . . C
C15 0.2037(3) 0.3977(7) 0.3455(4) 0.0192(10) Uani d . 1 . . C
H15 0.1570 0.4196 0.2948 0.023 Uiso d R 1 . . H
C16 0.2667(3) 0.4128(7) 0.3114(4) 0.0190(10) Uani d . 1 . . C
H16 0.2643 0.4456 0.2367 0.023 Uiso d R 1 . . H

loop_
_atom_site_aniso_label
_atom_site_aniso_U_11
_atom_site_aniso_U_22
_atom_site_aniso_U_33
_atom_site_aniso_U_12
_atom_site_aniso_U_13
_atom_site_aniso_U_23
I 0.01999(18) 0.02319(18) 0.02090(18) -0.00217(15) 0.01021(12) -0.00096(15)
S1 0.0170(6) 0.0251(6) 0.0133(6) 0.0005(5) 0.0047(4) 0.0015(5)
S2 0.0189(6) 0.0248(7) 0.0133(6) -0.0002(5) 0.0042(5) 0.0008(5)
S3 0.0198(7) 0.0432(8) 0.0186(6) 0.0014(6) 0.0032(5) 0.0006(6)
S4 0.0232(7) 0.0343(8) 0.0184(6) -0.0020(6) 0.0110(5) -0.0011(6)
C1 0.023(3) 0.015(3) 0.014(2) 0.002(2) 0.0055(19) -0.0025(19)
C2 0.013(2) 0.019(3) 0.016(2) 0.0002(19) 0.0048(18) -0.002(2)
C3 0.016(2) 0.024(3) 0.020(3) -0.001(2) 0.005(2) -0.001(2)
C4 0.022(3) 0.020(3) 0.015(2) 0.001(2) 0.007(2) 0.000(2)
C5 0.018(3) 0.054(4) 0.034(3) -0.002(3) 0.004(2) 0.000(3)
C6 0.026(3) 0.045(4) 0.038(4) -0.005(3) 0.018(3) -0.005(3)
O1 0.0175(19) 0.042(3) 0.036(2) 0.0049(18) 0.0045(17) -0.006(2)
O2 0.026(2) 0.037(2) 0.029(2) 0.0031(18) 0.0140(17) 0.001(2)
O3 0.047(3) 0.047(3) 0.022(2) -0.009(2) 0.0168(19) 0.001(2)
O4 0.028(2) 0.054(3) 0.029(2) -0.004(2) 0.0108(19) -0.002(2)
N1 0.024(2) 0.017(2) 0.025(2) 0.0005(19) 0.0107(18) -0.006(2)
N2 0.024(2) 0.032(3) 0.022(2) -0.007(2) 0.0110(19) -0.007(2)
C11 0.015(2) 0.015(2) 0.018(2) 0.001(2) 0.0041(19) -0.004(2)
C12 0.019(3) 0.023(3) 0.017(2) 0.001(2) -0.001(2) -0.002(2)
C13 0.029(3) 0.025(3) 0.015(2) 0.001(2) 0.007(2) 0.000(2)
C14 0.027(3) 0.017(3) 0.019(2) -0.006(2) 0.011(2) -0.001(2)
C15 0.020(3) 0.021(2) 0.016(2) -0.002(2) 0.0042(19) 0.001(2)
C16 0.021(3) 0.017(3) 0.019(2) 0.002(2) 0.006(2) 0.001(2)

loop_
_atom_type_symbol
_atom_type_description
_atom_type_scat_dispersion_real
_atom_type_scat_dispersion_imag
_atom_type_scat_source
C C 0.0033 0.0016 'International Tables Vol C Tables 4.2.6.8 and 6.1.1.4'
H H 0.0000 0.0000 'International Tables Vol C Tables 4.2.6.8 and 6.1.1.4'
N N 0.0061 0.0033 'International Tables Vol C Tables 4.2.6.8 and 6.1.1.4'
O O 0.0106 0.0060 'International Tables Vol C Tables 4.2.6.8 and 6.1.1.4'
S S 0.1246 0.1234 'International Tables Vol C Tables 4.2.6.8 and 6.1.1.4'
I I -0.4742 1.8119 'International Tables Vol C Tables 4.2.6.8 and 6.1.1.4'

loop_
_geom_angle_atom_site_label_1
_geom_angle_atom_site_label_2
_geom_angle_atom_site_label_3
_geom_angle
_geom_angle_publ_flag
C2 S1 C1 94.3(2) yes
C3 S2 C1 95.3(3) yes
C5 S3 C4 94.7(3) yes
C6 S4 C4 94.4(3) yes
C4 C1 S2 120.9(4) yes
C4 C1 S1 124.4(4) yes
S2 C1 S1 114.7(3) yes
C3 C2 S1 118.6(4) yes
C3 C2 I 122.8(4) yes
S1 C2 I 118.6(3) yes
C2 C3 S2 117.0(4) yes
C2 C3 H3 121.5 ?
S2 C3 H3 121.5 ?
C1 C4 S3 124.2(4) yes
C1 C4 S4 120.9(4) yes
S3 C4 S4 114.9(3) yes
C6 C5 S3 117.9(5) yes
C6 C5 H5 121.0 ?
S3 C5 H5 121.1 ?
C5 C6 S4 117.7(5) yes
C5 C6 H6 121.2 ?
S4 C6 H6 121.2 ?
O1 N1 O2 124.3(5) yes
O1 N1 C11 118.8(5) yes
O2 N1 C11 117.0(4) yes
O4 N2 O3 125.4(5) yes
O4 N2 C14 117.6(5) yes
O3 N2 C14 117.0(5) yes
C16 C11 C12 122.7(5) yes
C16 C11 N1 118.6(5) yes
C12 C11 N1 118.6(4) yes
C13 C12 C11 117.9(5) yes
C13 C12 H12 121.1 ?
C11 C12 H12 121.1 ?
C14 C13 C12 119.8(5) yes
C14 C13 H13 120.0 ?
C12 C13 H13 120.1 ?
C13 C14 C15 122.4(5) yes
C13 C14 N2 119.3(5) yes
C15 C14 N2 118.3(5) yes
C16 C15 C14 118.4(5) yes
C16 C15 H15 120.8 ?
C14 C15 H15 120.8 ?
C15 C16 C11 118.7(5) yes
C15 C16 H16 120.7 ?
C11 C16 H16 120.6 ?

loop_
_geom_bond_atom_site_label_1
_geom_bond_atom_site_label_2
_geom_bond_site_symmetry_2
_geom_bond_distance
_geom_bond_publ_flag
I C2 . 2.085(5) yes
S1 C2 . 1.743(5) yes
S1 C1 . 1.765(5) yes
S2 C3 . 1.736(5) yes
S2 C1 . 1.763(5) yes
S3 C5 . 1.736(6) yes
S3 C4 . 1.755(5) yes
S4 C6 . 1.746(6) yes
S4 C4 . 1.759(5) yes
C1 C4 . 1.357(7) yes
C2 C3 . 1.348(7) yes
C3 H3 . 0.9476 ?
C5 C6 . 1.338(9) yes
C5 H5 . 0.9476 ?
C6 H6 . 0.9480 ?
O1 N1 . 1.221(6) yes
O2 N1 . 1.227(6) yes
O3 N2 . 1.229(6) yes
O4 N2 . 1.219(6) yes
N1 C11 . 1.469(7) yes
N2 C14 . 1.481(7) yes
C11 C16 . 1.393(7) yes
C11 C12 . 1.394(7) yes
C12 C13 . 1.379(8) yes
C12 H12 . 0.9476 ?
C13 C14 . 1.368(8) yes
C13 H13 . 0.9479 ?
C14 C15 . 1.406(7) yes
C15 C16 . 1.374(7) yes
C15 H15 . 0.9476 ?
C16 H16 . 0.9479 ?

loop_
_cod_related_entry_id
_cod_related_entry_database
_cod_related_entry_code
1 ChemSpider 21131920
